data_2101443
loop_
_publ_author_name
'Jones, R.'
'Rettig, S. J.'
'Scheffer, J. R.'
'Trotter, J.'
'Yang, J.'

_publ_section_title
;
 Structures and photochemistry of 1,5-disubstituted dibenzobarrelenes
;
_journal_issue 1
_journal_name_full 'Acta Crystallographica Section B'
_journal_page_first 151
_journal_page_last 158
_journal_paper_doi 10.1107/S0108768195005854
_journal_volume 52
_journal_year 1996
_chemical_formula_sum 'C24.8 H17.5 N2 O4'
_chemical_formula_weight 407.52
_space_group_IT_number 14
_space_group_name_Hall '-P 2yn'
_space_group_name_H-M_alt 'P 1 21/n 1'
_symmetry_cell_setting monoclinic
_symmetry_space_group_name_Hall '-P 2yn'
_symmetry_space_group_name_H-M 'P 1 21/n 1'
_cell_angle_alpha 90.0
_cell_angle_beta 109.210(10)
_cell_angle_gamma 90.0
_cell_formula_units_Z 8
_cell_length_a 15.174(2)
_cell_length_b 14.408(2)
_cell_length_c 20.531(2)
_cell_volume 4238.7(9)
_diffrn_radiation_type Cu
_diffrn_radiation_wavelength 1.54184
_exptl_absorpt_coefficient_mu 0.70
_exptl_crystal_density_diffrn 1.277
_exptl_crystal_F_000 1698
_cod_data_source_file fg0003.cif
_cod_data_source_block fg0003d
_cod_original_cell_volume 4239(2)
_cod_database_code 2101443

loop_
_space_group_symop_id
_space_group_symop_operation_xyz
1 x,y,z
2 -x+1/2,y+1/2,-z+1/2
3 -x,-y,-z
4 x+1/2,-y+1/2,z+1/2

loop_
_atom_site_label
_atom_site_fract_x
_atom_site_fract_y
_atom_site_fract_z
O(1) .7589(3) .4067(4) .9334(2)
O(2) .6486(4) .3021(4) .8854(3)
O(3) .9782(3) .4114(3) .8745(2)
O(4) .9278(3) .3010(3) .9307(2)
O(5) .1436(3) .4181(3) .5644(2)
O(6) .0681(3) .3005(3) .5962(2)
O(7) .3117(3) .3188(3) .5796(2)
O(8) .4123(3) .4224(4) .6443(2)
N(1) .9805(4) .4996(4) .6750(3)
N(2) .4608(4) .1963(4) .6912(3)
N(3) .0222(4) .2094(4) .8012(3)
N(4) .5582(4) .5124(4) .8456(3)
C(1) .6330(4) .5144(4) .6871(3)
C(2) .6666(4) .5867(4) .6567(3)
C(3) .7549(4) .5842(4) .6535(3)
C(4) .8131(4) .5093(4) .6818(3)
C(4A) .7809(3) .4387(4) .7126(3)
C(5) .8062(4) .1985(4) .6781(3)
C(6) .7449(4) .1274(4) .6483(3)
C(7) .6572(4) .1278(4) .6516(3)
C(8) .6269(4) .2001(4) .6837(3)
C(8A) .6868(4) .2723(4) .7136(3)
C(9) .6677(3) .3563(4) .7507(3)
C(9A) .6904(4) .4412(4) .7149(3)
C(10) .8347(3) .3534(4) .7469(3)
C(10A) .7769(4) .2702(4) .7105(3)
C(11) .7420(4) .3554(4) .8219(3)
C(12) .8282(4) .3536(4) .8200(3)
C(13) .7140(5) .3531(6) .8836(4)
C(14) .9152(4) .3504(4) .8821(3)
C(15A) .7270(10) .4037(8) .9923(5)
C(15B) .625(2) .336(2) .9500(10)
C(16) 1.0678(5) .4125(7) .9312(4)
C(17) .9086(4) .5052(4) .6782(3)
C(18) .5324(4) .1983(4) .6882(3)
C(21) .1930(4) .2027(4) .8094(3)
C(22) .2500(4) .1286(4) .8436(3)
C(23) .3437(4) .1284(4) .8515(3)
C(24) .3835(3) .2008(4) .8269(3)
C(24A) .3286(3) .2733(4) .7933(3)
C(25) .3841(4) .5147(4) .8282(3)
C(26) .3443(4) .5888(4) .8524(3)
C(27) .2487(4) .5893(4) .8399(3)
C(28) .1923(4) .5164(4) .8057(3)
C(28A) .2322(3) .4429(4) .7829(3)
C(29) .1828(3) .3588(4) .7435(2)
C(29A) .2322(3) .2743(4) .7828(3)
C(30) .3590(3) .3580(4) .7621(2)
C(30A) .3282(3) .4419(4) .7939(3)
C(31) .2076(4) .3602(4) .6771(3)
C(32) .3001(4) .3605(4) .6872(3)
C(33) .1311(4) .3555(4) .6084(3)
C(34) .3479(4) .3709(4) .6349(3)
C(35) .0803(6) .4097(6) .4938(4)
C(36) .3568(5) .3295(6) .5271(4)
C(37) .0952(4) .2054(4) .8034(3)
C(38) .4826(4) .5146(4) .8380(3)
C(50) .2415(9) .2302(7) 1.0005(5)
C(51) .2736(8) .0867(8) 1.0289(5)
C(52) .354(2) .324(2) .992(2)
C(53) .1126(7) .1323(8) 1.0061(6)
C(54) .3441(9) .2530(10) 1.0102(7)
C(55) .2230(10) .1610(10) 1.0149(5)
H(1) .5709 .5160 .6883
H(2) .6276 .6383 .6380
H(3) .7766 .6335 .6322
H(5) .8678 .1978 .6763
H(6) .7643 .0780 .6255
H(7) .6160 .0780 .6317
H(9) .6060 .3574 .7526
H(10) .8970 .3523 .7464
H(15A) .7587 .4428 1.0290
H(15B) .6595 .4196 .9793
H(15C) .7296 .3402 1.0111
H(15D) .6824 .3343 .9942
H(15E) .6117 .4053 .9490
H(15F) .5780 .3074 .9618
H(16A) 1.1000 .4684 .9296
H(16B) 1.0554 .4106 .9743
H(16C) 1.1036 .3608 .9281
H(22) .2238 .0786 .8611
H(23) .3815 .0777 .8742
H(24) .4483 .2004 .8333
H(26) .3821 .6382 .8769
H(27) .2213 .6405 .8551
H(28) .1273 .5174 .7973
H(29) .1176 .3589 .7355
H(30) .4239 .3583 .7688
H(35A) .0194 .3954 .4944
H(35B) .0787 .4670 .4703
H(35C) .1014 .3619 .4709
H(36A) .3474 .3911 .5091
H(36B) .4219 .3183 .5469
H(36C) .3307 .2867 .4906
H(101) .2562 .0460 1.0183
H(102) .1910 .1135 1.0031
H(103) .3803 .3679 .9835
H(104) .3093 .1988 1.0199
H(105) .3191 .3787 .9809
H(106) .2129 .2001 .9770

loop_
_geom_angle_atom_site_label_1
_geom_angle_atom_site_label_2
_geom_angle_atom_site_label_3
_geom_angle
C(13) O(1) C(15A) 114.4(7)
C(13) O(2) C(15B) 104.0(10)
C(14) O(3) C(16) 115.0(6)
C(33) O(5) C(35) 115.1(5)
C(34) O(7) C(36) 114.3(5)
C(2) C(1) C(9A) 119.0(6)
C(1) C(2) C(3) 120.8(5)
C(2) C(3) C(4) 119.9(6)
C(3) C(4) C(4A) 119.5(6)
C(3) C(4) C(17) 120.6(5)
C(4A) C(4) C(17) 119.9(5)
C(4) C(4A) C(9A) 120.2(5)
C(4) C(4A) C(10) 126.7(5)
C(9A) C(4A) C(10) 113.1(5)
C(6) C(5) C(10A) 119.5(6)
C(5) C(6) C(7) 120.1(6)
C(6) C(7) C(8) 120.7(5)
C(7) C(8) C(8A) 120.2(5)
C(7) C(8) C(18) 119.9(5)
C(8A) C(8) C(18) 119.9(6)
C(8) C(8A) C(9) 128.2(5)
C(8) C(8A) C(10A) 118.4(5)
C(9) C(8A) C(10A) 113.4(4)
C(8A) C(9) C(9A) 106.8(5)
C(8A) C(9) C(11) 105.8(4)
C(9A) C(9) C(11) 104.8(4)
C(1) C(9A) C(4A) 120.4(5)
C(1) C(9A) C(9) 127.3(5)
C(4A) C(9A) C(9) 112.3(4)
C(4A) C(10) C(10A) 105.9(4)
C(4A) C(10) C(12) 104.8(5)
C(10A) C(10) C(12) 105.6(5)
C(5) C(10A) C(8A) 121.1(5)
C(5) C(10A) C(10) 126.9(5)
C(8A) C(10A) C(10) 112.0(5)
C(9) C(11) C(12) 113.5(5)
C(9) C(11) C(13) 119.8(5)
C(12) C(11) C(13) 126.6(5)
C(10) C(12) C(11) 114.2(4)
C(10) C(12) C(14) 120.5(5)
C(11) C(12) C(14) 125.3(6)
O(1) C(13) O(2) 123.4(8)
O(1) C(13) C(11) 116.6(7)
O(2) C(13) C(11) 120.0(6)
(3) C(14) O(4) 124.4(5)
O(3) C(14) C(12) 109.9(5)
O(4) C(14) C(12) 125.6(6)
O(1) C(15A) C(15B) 95.0(10)
O(2) C(15B) C(15A) 101(2)
N(1) C(17) C(4) 178.0(7)
N(2) C(18) C(8) 179.4(7)
C(22) C(21) C(29A) 119.2(5)
C(22) C(21) C(37) 120.4(5)
C(29A) C(21) C(37) 120.4(5)
C(21) C(22) C(23) 120.1(6)
C(22) C(23) C(24) 120.9(5)
C(23) C(24) C(24A) 119.6(5)
C(24) C(24A) C(29A) 120.9(5)
C(24) C(24A) C(30) 127.3(5)
C(29A) C(24A) C(30) 111.8(4)
C(26) C(25) C(30A) 119.7(5)
C(26) C(25) C(38) 120.2(5)
C(30A) C(25) C(38) 120.1(5)
C(25) C(26) C(27) 119.2(5)
C(26) C(27) C(28) 121.4(6)
C(27) C(28) C(28A) 119.2(5)
C(28) C(28A) C(29) 127.1(5)
C(28) C(28A) C(30A) 120.3(5)
C(29) C(28A) C(30A) 112.6(5)
C(28A) C(29) C(29A) 106.7(3)
C(28A) C(29) C(31) 104.1(4)
C(29A) C(29) C(31) 105.2(4)
C(21) C(29A) C(29) 127.3(5)
C(24A) C(29A) C(29) 113.4(5)
C(24A) C(30) C(30A) 106.2(5)
C(24A) C(30) C(32) 106.8(4)
C(30A) C(30) C(32) 104.9(4)
C(25) C(30A) C(28A) 120.2(5)
C(25) C(30A) C(30) 126.7(5)
C(28A) C(30A) C(30) 113.0(4)
C(29) C(31) C(32) 114.3(4)
C(29) C(31) C(33) 119.7(5)
C(32) C(31) C(33) 125.9(5)
C(30) C(32) C(31) 113.3(5)
C(30) C(32) C(34) 118.2(4)
C(31) C(32) C(34) 128.3(5)
O(5) C(33) O(6) 125.8(5)
O(5) C(33) C(31) 111.5(5)
O(6) C(33) C(31) 122.7(6)
O(7) C(34) O(8) 125.4(7)
O(7) C(34) C(32) 113.6(5)
O(8) C(34) C(32) 121.0(6)
N(3) C(37) C(21) 177.2(7)
N(4) C(38) C(25) 178.4(7)
C(54) C(50) C(55) 120.0(10)
C(50) C(54) C(52) 113(2)
C(50) C(55) C(51) 128(2)
C(50) C(55) C(53) 122.0(10)
C(51) C(55) C(53) 109.0(10)
C(2) C(1) H(1) 120.44
C(9A) C(1) H(1) 120.51
C(1) C(2) H(2) 119.54
C(3) C(2) H(2) 119.62
C(2) C(3) H(3) 119.92
C(4) C(3) H(3) 120.19
C(6) C(5) H(5) 120.09
C(10A) C(5) H(5) 120.39
C(5) C(6) H(6) 120.09
C(7) C(6) H(6) 119.77
C(6) C(7) H(7) 119.59
C(8) C(7) H(7) 119.71
C(8A) C(9) H(9) 112.93
C(9A) C(9) H(9) 112.91
C(11) C(9) H(9) 112.94
C(4A) C(10) H(10) 113.25
C(10A) C(10) H(10) 113.30
C(12) C(10) H(10) 113.19
O(1) C(15A) H(15A) 115.42
O(1) C(15A) H(15B) 111.64
O(1) C(15A) H(15C) 111.86
O(1) C(15A) H(15D) 113.29
C(15B) C(15A) H(15A) 148.45
C(15B) C(15A) H(15B) 49.58
C(15B) C(15A) H(15C) 66.66
C(15B) C(15A) H(15D) 33.68
H(15A) C(15A) H(15B) 106.79
H(15A) C(15A) H(15C) 107.22
H(15A) C(15A) H(15D) 127.78
H(15B) C(15A) H(15C) 103.03
H(15B) C(15A) H(15D) 70.49
H(15C) C(15A) H(15D) 34.65
O(2) C(15B) H(15D) 112.59
O(2) C(15B) H(15E) 113.16
O(2) C(15B) H(15F) 120.00
C(15A) C(15B) H(15D) 40.81
C(15A) C(15B) H(15E) 67.04
C(15A) C(15B) H(15F) 136.88
H(15D) C(15B) H(15E) 98.24
H(15D) C(15B) H(15F) 104.81
H(15E) C(15B) H(15F) 105.52
O(3) C(16) H(16A) 109.52
O(3) C(16) H(16B) 108.47
O(3) C(16) H(16C) 110.13
H(16A) C(16) H(16B) 108.46
H(16A) C(16) H(16C) 110.87
H(16B) C(16) H(16C) 109.34
C(21) C(22) H(22) 120.00
C(23) C(22) H(22) 119.87
C(22) C(23) H(23) 119.53
C(24) C(23) H(23) 119.60
C(23) C(24) H(24) 120.18
C(24A) C(24) H(24) 120.26
C(25) C(26) H(26) 120.37
C(27) C(26) H(26) 120.43
C(26) C(27) H(27) 119.22
C(28) C(27) H(27) 119.40
C(27) C(28) H(28) 120.35
C(28A) C(28) H(28) 120.50
C(28A) C(29) H(29) 113.34
C(29A) C(29) H(29) 113.42
C(31) C(29) H(29) 113.26
C(24A) C(30) H(30) 112.82
C(30A) C(30) H(30) 112.66
C(32) C(30) H(30) 112.85
O(5) C(35) H(35A) 109.33
O(5) C(35) H(35B) 109.34
O(5) C(35) H(35C) 109.62
H(35A) C(35) H(35B) 109.25
H(35A) C(35) H(35C) 109.69
H(35B) C(35) H(35C) 109.59
O(7) C(36) H(36A) 109.61
O(7) C(36) H(36B) 109.79
O(7) C(36) H(36C) 109.77
H(36A) C(36) H(36B) 109.18
H(36A) C(36) H(36C) 109.07
H(36B) C(36) H(36C) 109.39
C(54) C(50) H(104) 40.37
C(54) C(50) H(106) 127.32
C(55) C(50) H(104) 79.49
C(55) C(50) H(106) 57.17
H(104) C(50) H(106) 107.53
C(55) C(51) H(101) 121.59
C(55) C(51) H(102) 37.80
H(101) C(51) H(102) 84.06
C(54) C(52) H(103) 158.99
C(54) C(52) H(105) 135.97
H(103) C(52) H(105) 64.35
C(55) C(53) H(102) 28.17
C(50) C(54) H(104) 43.97
C(52) C(54) H(104) 157.46
C(50) C(55) H(102) 147.79
C(50) C(55) H(106) 38.13
C(51) C(55) H(102) 68.42
C(51) C(55) H(106) 127.47
C(53) C(55) H(102) 45.35
C(53) C(55) H(106) 100.22
H(102) C(55) H(106) 109.84

loop_
_geom_bond_atom_site_label_1
_geom_bond_atom_site_label_2
_geom_bond_distance
O(1) C(13) 1.283(9)
O(1) C(15A) 1.440(10)
O(2) C(13) 1.240(10)
O(2) C(15B) 1.56(3)
O(3) C(14) 1.344(8)
O(3) C(16) 1.471(8)
O(4) C(14) 1.191(8)
O(5) C(33) 1.334(8)
O(5) C(35) 1.456(7)
O(6) C(33) 1.203(8)
O(7) C(34) 1.321(7)
O(7) C(36) 1.460(10)
O(8) C(34) 1.191(8)
N(1) C(17) 1.119(9)
N(2) C(18) 1.110(10)
N(3) C(37) 1.095(9)
N(4) C(38) 1.107(9)
C(1) C(2) 1.395(9)
C(1) C(9A) 1.369(8)
C(2) C(3) 1.360(10)
C(3) C(4) 1.394(8)
C(4) C(4A) 1.371(8)
C(4) C(17) 1.474(9)
C(4A) C(9A) 1.389(8)
C(4A) C(10) 1.515(7)
C(5) C(6) 1.384(8)
C(5) C(10A) 1.379(9)
C(6) C(7) 1.360(10)
C(7) C(8) 1.391(9)
C(8) C(8A) 1.385(7)
C(8) C(18) 1.468(9)
C(8A) C(9) 1.508(8)
C(8A) C(10A) 1.389(8)
C(9) C(9A) 1.524(8)
C(9) C(11) 1.523(7)
C(10) C(10A) 1.527(7)
C(10) C(12) 1.535(8)
C(11) C(12) 1.323(8)
C(11) C(13) 1.460(10)
C(12) C(14) 1.504(7)
C(15A) C(15B) 1.79(3)
C(21) C(22) 1.408(8)
C(21) C(29A) 1.389(8)
C(21) C(37) 1.448(8)
C(22) C(23) 1.377(9)
C(23) C(24) 1.382(9)
C(24) C(24A) 1.371(7)
C(24A) C(29A) 1.408(7)
C(24A) C(30) 1.519(8)
C(25) C(26) 1.395(9)
C(25) C(30A) 1.387(7)
C(25) C(38) 1.441(8)
C(26) C(27) 1.388(9)
C(27) C(28) 1.390(8)
C(28) C(28A) 1.376(8)
C(28A) C(29) 1.512(7)
C(28A) C(30A) 1.400(7)
C(29) C(29A) 1.516(7)
C(29) C(31) 1.528(8)
C(30) C(30A) 1.519(8)
C(30) C(32) 1.504(6)
C(31) C(32) 1.349(8)
C(31) C(33) 1.504(7)
C(32) C(34) 1.490(10)
C(50) C(54) 1.54(2)
C(50) C(55) 1.11(2)
C(51) C(55) 1.29(2)
C(52) C(54) 1.12(3)
C(53) C(55) 1.67(2)
C(1) H(1) 0.951
C(2) H(2) 0.949
C(3) H(3) 0.948
C(5) H(5) 0.949
C(6) H(6) 0.950
C(7) H(7) 0.951
C(9) H(9) 0.949
C(10) H(10) 0.949
C(15A) H(15A) 0.938
C(15A) H(15B) 0.994
C(15A) H(15C) 0.988
C(15A) H(15D) 1.214
C(15B) H(15D) 1.030
C(15B) H(15E) 1.021
C(15B) H(15F) 0.926
C(16) H(16A) 0.947
C(16) H(16B) 0.965
C(16) H(16C) 0.937
C(22) H(22) 0.949
C(23) H(23) 0.951
C(24) H(24) 0.949
C(26) H(26) 0.950
C(27) H(27) 0.948
C(28) H(28) 0.948
C(29) H(29) 0.948
C(30) H(30) 0.949
C(35) H(35A) 0.951
C(35) H(35B) 0.952
C(35) H(35C) 0.947
C(36) H(36A) 0.954
C(36) H(36B) 0.950
C(36) H(36C) 0.951
C(50) H(104) 1.074
C(50) H(106) 0.687
C(51) H(101) 0.650
C(51) H(102) 1.250
C(52) H(103) 0.792
C(52) H(105) 0.933
C(53) H(102) 1.241
C(54) H(104) 1.002
C(55) H(102) 0.824
C(55) H(106) 0.935
